data_7154669
loop_
_publ_author_name
'Toledo, Hila'
'Amar, Michal'
'Bar, Sukanta'
'Iron, Mark A.'
'Fridman, Natalia'
'Tumanskii, Boris'
'Shimon, Linda J. W.'
'Botoshansky, Mark'
'Szpilman, Alex M.'

_publ_section_title
;
 Synthesis and stability of cyclic \a-hydrogen nitroxides.
;
_journal_issue 43
_journal_name_full 'Organic &amp; biomolecular chemistry'
_journal_page_first 10726
_journal_page_last 10733
_journal_paper_doi 10.1039/c5ob01443c
_journal_volume 13
_journal_year 2015
_chemical_absolute_configuration unk
_chemical_formula_moiety 'C18 H19 N O4'
_chemical_formula_sum 'C18 H19 N O4'
_chemical_formula_weight 313.34
_chemical_name_common Szpilman12
_chemical_name_systematic 'methyl 3-isopropyl-1-methyl-4,9-dioxo-2,3,4,9-tetrahydro-1H-benzo[f]isoindole-1-carboxylate'
_space_group_IT_number 14
_symmetry_cell_setting monoclinic
_symmetry_space_group_name_Hall '-P 2ybc'
_symmetry_space_group_name_H-M 'P 1 21/c 1'
_atom_sites_solution_hydrogens geom
_atom_sites_solution_primary direct
_atom_sites_solution_secondary difmap
_audit_block_doi 10.5517/cc1jbpg0
_audit_creation_method SHELXL-97
_audit_update_record
;
2015-07-03 deposited with the CCDC.
2015-08-24 downloaded from the CCDC.
;
_cell_angle_alpha 90.00
_cell_angle_beta 106.742(3)
_cell_angle_gamma 90.00
_cell_formula_units_Z 4
_cell_length_a 15.5180(4)
_cell_length_b 12.3210(5)
_cell_length_c 9.0570(8)
_cell_measurement_reflns_used 2479
_cell_measurement_temperature 293(2)
_cell_measurement_theta_max 24.14
_cell_measurement_theta_min 1.37
_cell_volume 1658.27(17)
_computing_cell_refinement 'DENZO HKL2000 (Otwinowski & Minor 1997)'
_computing_data_collection 'Collect (Nonius, 2006)'
_computing_data_reduction 'DENZO HKL2000 (Otwinowski & Minor 1997)'
_computing_molecular_graphics 'Mercury 3.5'
_computing_structure_refinement 'SHELXL-97 (Sheldrick, 1997)'
_computing_structure_solution 'SHELXS-97 (Sheldrick, 1997)'
_diffrn_ambient_temperature 293(2)
_diffrn_detector_area_resol_mean 95
_diffrn_measured_fraction_theta_full 0.989
_diffrn_measured_fraction_theta_max 0.989
_diffrn_measurement_device_type 'Nonius KappaCCD'
_diffrn_measurement_method 'phi- and omega-scans'
_diffrn_radiation_monochromator graphite
_diffrn_radiation_source 'fine-focus sealed tube'
_diffrn_radiation_type MoK\a
_diffrn_radiation_wavelength 0.71073
_diffrn_reflns_av_R_equivalents 0.0360
_diffrn_reflns_av_sigmaI/netI 0.0317
_diffrn_reflns_limit_h_max 16
_diffrn_reflns_limit_h_min -17
_diffrn_reflns_limit_k_max 0
_diffrn_reflns_limit_k_min -13
_diffrn_reflns_limit_l_max 10
_diffrn_reflns_limit_l_min 0
_diffrn_reflns_number 2438
_diffrn_reflns_theta_full 24.14
_diffrn_reflns_theta_max 24.14
_diffrn_reflns_theta_min 1.37
_diffrn_standards_decay_% none
_diffrn_standards_interval_count none
_diffrn_standards_interval_time none
_diffrn_standards_number none
_exptl_absorpt_coefficient_mu 0.089
_exptl_absorpt_correction_T_max 0.9890
_exptl_absorpt_correction_T_min 0.9838
_exptl_absorpt_correction_type multi-scan
_exptl_absorpt_process_details
; 
'HKL Denzo and Scalepack (Otwinowski & Minor 1997)'  
;
_exptl_crystal_colour yellow
_exptl_crystal_density_diffrn 1.255
_exptl_crystal_density_method 'not measured'
_exptl_crystal_description block
_exptl_crystal_F_000 664
_exptl_crystal_size_max 0.30
_exptl_crystal_size_mid 0.30
_exptl_crystal_size_min 0.24
_refine_diff_density_max 0.181
_refine_diff_density_min -0.199
_refine_diff_density_rms 0.035
_refine_ls_extinction_method none
_refine_ls_goodness_of_fit_ref 1.063
_refine_ls_hydrogen_treatment mixed
_refine_ls_matrix_type full
_refine_ls_number_parameters 212
_refine_ls_number_reflns 2438
_refine_ls_number_restraints 0
_refine_ls_restrained_S_all 1.063
_refine_ls_R_factor_all 0.0573
_refine_ls_R_factor_gt 0.0470
_refine_ls_shift/su_max 0.000
_refine_ls_shift/su_mean 0.000
_refine_ls_structure_factor_coef Fsqd
_refine_ls_weighting_details 'calc w=1/[\s^2^(Fo^2^)+(0.0759P)^2^+0.3575P] where P=(Fo^2^+2Fc^2^)/3'
_refine_ls_weighting_scheme calc
_refine_ls_wR_factor_gt 0.1232
_refine_ls_wR_factor_ref 0.1301
_reflns_number_gt 2020
_reflns_number_total 2438
_reflns_threshold_expression >2sigma(I)
_cod_data_source_file c5ob01443c2.cif
_cod_data_source_block Szpilman12
_cod_depositor_comments 'Adding full bibliography for 7154666--7154672.cif.'
_cod_original_sg_symbol_H-M 'P 21/c'
_cod_database_code 7154669

loop_
_symmetry_equiv_pos_as_xyz
'x, y, z'
'-x, y+1/2, -z+1/2'
'-x, -y, -z'
'x, -y-1/2, z-1/2'

loop_
_atom_site_label
_atom_site_type_symbol
_atom_site_fract_x
_atom_site_fract_y
_atom_site_fract_z
_atom_site_U_iso_or_equiv
_atom_site_adp_type
_atom_site_occupancy
_atom_site_symmetry_multiplicity
_atom_site_calc_flag
_atom_site_refinement_flags
O1 O 0.67054(11) 0.26671(15) 0.5718(2) 0.0816(6) Uani 1 1 d .
O2 O 0.66183(10) -0.05378(12) 0.96884(17) 0.0550(4) Uani 1 1 d .
O3 O 0.78850(8) -0.15035(10) 0.78630(14) 0.0431(4) Uani 1 1 d .
O4 O 0.91216(9) -0.16018(10) 0.98675(16) 0.0500(4) Uani 1 1 d .
N1 N 0.89380(11) 0.06760(12) 0.83976(18) 0.0378(4) Uani 1 1 d .
H1 H 0.9419(15) 0.0964(17) 0.900(2) 0.051(6) Uiso 1 1 d .
C1 C 0.85060(12) -0.10857(14) 0.90591(19) 0.0343(4) Uani 1 1 d .
C2 C 0.83803(12) 0.01313(14) 0.92547(19) 0.0339(4) Uani 1 1 d .
C3 C 0.86552(14) 0.04090(16) 1.0963(2) 0.0450(5) Uani 1 1 d .
H3A H 0.8267 0.0038 1.1453 0.067 Uiso 1 1 calc R
H3B H 0.8606 0.1178 1.1088 0.067 Uiso 1 1 calc R
H3C H 0.9266 0.0186 1.1428 0.067 Uiso 1 1 calc R
C4 C 0.74491(12) 0.05291(13) 0.8426(2) 0.0348(4) Uani 1 1 d .
C5 C 0.66132(13) 0.01595(15) 0.8725(2) 0.0405(5) Uani 1 1 d .
C6 C 0.57674(13) 0.06722(16) 0.7773(2) 0.0453(5) Uani 1 1 d .
C7 C 0.49474(14) 0.0335(2) 0.7939(3) 0.0594(6) Uani 1 1 d .
H7 H 0.4928 -0.0231 0.8607 0.071 Uiso 1 1 calc R
C8 C 0.41612(16) 0.0836(3) 0.7117(3) 0.0814(8) Uani 1 1 d .
H8 H 0.3614 0.0615 0.7244 0.098 Uiso 1 1 calc R
C9 C 0.41876(18) 0.1660(3) 0.6111(4) 0.0990(11) Uani 1 1 d .
H9 H 0.3655 0.1993 0.5557 0.119 Uiso 1 1 calc R
C10 C 0.49902(17) 0.2000(3) 0.5910(3) 0.0801(8) Uani 1 1 d .
H10 H 0.4998 0.2556 0.5220 0.096 Uiso 1 1 calc R
C11 C 0.57898(14) 0.15103(18) 0.6741(2) 0.0529(6) Uani 1 1 d .
C12 C 0.66594(14) 0.18936(18) 0.6536(2) 0.0520(5) Uani 1 1 d .
C13 C 0.74714(12) 0.12978(14) 0.7399(2) 0.0376(5) Uani 1 1 d .
C14 C 0.84069(12) 0.14817(15) 0.7295(2) 0.0388(5) Uani 1 1 d .
H14 H 0.8604 0.2215 0.7661 0.047 Uiso 1 1 calc R
C15 C 0.85137(13) 0.13244(18) 0.5672(2) 0.0481(5) Uani 1 1 d .
H15 H 0.8141 0.1869 0.4990 0.058 Uiso 1 1 calc R
C16 C 0.94812(15) 0.1503(2) 0.5685(3) 0.0605(6) Uani 1 1 d .
H16A H 0.9533 0.1407 0.4662 0.091 Uiso 1 1 calc R
H16B H 0.9861 0.0989 0.6367 0.091 Uiso 1 1 calc R
H16C H 0.9662 0.2226 0.6033 0.091 Uiso 1 1 calc R
C17 C 0.8192(2) 0.0209(2) 0.5032(3) 0.0845(9) Uani 1 1 d .
H17A H 0.8261 0.0138 0.4017 0.127 Uiso 1 1 calc R
H17B H 0.7570 0.0123 0.4983 0.127 Uiso 1 1 calc R
H17C H 0.8543 -0.0339 0.5693 0.127 Uiso 1 1 calc R
C18 C 0.80045(16) -0.26316(16) 0.7535(3) 0.0583(6) Uani 1 1 d .
H18A H 0.7525 -0.2856 0.6657 0.088 Uiso 1 1 calc R
H18B H 0.7997 -0.3066 0.8411 0.088 Uiso 1 1 calc R
H18C H 0.8570 -0.2722 0.7318 0.088 Uiso 1 1 calc R

loop_
_atom_site_aniso_label
_atom_site_aniso_U_11
_atom_site_aniso_U_22
_atom_site_aniso_U_33
_atom_site_aniso_U_23
_atom_site_aniso_U_13
_atom_site_aniso_U_12
O1 0.0614(11) 0.0820(12) 0.0965(13) 0.0567(11) 0.0151(9) 0.0111(9)
O2 0.0532(9) 0.0583(9) 0.0598(9) 0.0212(8) 0.0261(7) 0.0056(7)
O3 0.0441(8) 0.0350(7) 0.0454(8) -0.0054(6) 0.0053(6) 0.0013(5)
O4 0.0486(9) 0.0420(8) 0.0521(8) 0.0002(6) 0.0031(7) 0.0110(6)
N1 0.0349(9) 0.0397(9) 0.0365(8) 0.0045(7) 0.0067(7) -0.0021(7)
C1 0.0335(10) 0.0368(10) 0.0342(9) 0.0016(8) 0.0123(8) 0.0006(8)
C2 0.0376(10) 0.0317(9) 0.0323(9) 0.0021(7) 0.0098(7) 0.0015(7)
C3 0.0548(12) 0.0430(11) 0.0347(10) -0.0012(8) 0.0090(9) 0.0065(9)
C4 0.0394(10) 0.0320(9) 0.0336(9) -0.0005(8) 0.0117(8) 0.0027(7)
C5 0.0447(11) 0.0404(10) 0.0396(10) 0.0021(9) 0.0173(8) 0.0028(8)
C6 0.0388(11) 0.0524(12) 0.0448(11) 0.0004(9) 0.0119(9) 0.0036(9)
C7 0.0439(13) 0.0773(15) 0.0579(13) 0.0040(12) 0.0162(10) -0.0016(11)
C8 0.0392(14) 0.120(2) 0.0832(18) 0.0213(18) 0.0143(12) 0.0046(13)
C9 0.0405(15) 0.146(3) 0.102(2) 0.043(2) 0.0079(14) 0.0235(16)
C10 0.0485(15) 0.102(2) 0.0826(18) 0.0362(16) 0.0075(13) 0.0164(14)
C11 0.0421(12) 0.0609(13) 0.0525(12) 0.0107(10) 0.0087(9) 0.0091(10)
C12 0.0494(13) 0.0522(12) 0.0517(12) 0.0169(11) 0.0105(10) 0.0066(9)
C13 0.0407(11) 0.0359(10) 0.0349(9) 0.0026(8) 0.0091(8) 0.0016(8)
C14 0.0410(11) 0.0371(10) 0.0363(10) 0.0025(8) 0.0080(8) -0.0035(8)
C15 0.0471(12) 0.0593(12) 0.0383(10) 0.0071(9) 0.0131(9) -0.0097(9)
C16 0.0545(14) 0.0700(15) 0.0628(14) 0.0198(11) 0.0263(11) 0.0021(11)
C17 0.116(2) 0.101(2) 0.0485(14) -0.0289(14) 0.0425(15) -0.0505(18)
C18 0.0630(14) 0.0383(11) 0.0672(14) -0.0138(10) 0.0083(11) 0.0006(9)

loop_
_atom_type_symbol
_atom_type_description
_atom_type_scat_dispersion_real
_atom_type_scat_dispersion_imag
_atom_type_scat_source
O O 0.0106 0.0060 'International Tables Vol C Tables 4.2.6.8 and 6.1.1.4'
N N 0.0061 0.0033 'International Tables Vol C Tables 4.2.6.8 and 6.1.1.4'
C C 0.0033 0.0016 'International Tables Vol C Tables 4.2.6.8 and 6.1.1.4'
H H 0.0000 0.0000 'International Tables Vol C Tables 4.2.6.8 and 6.1.1.4'

loop_
_geom_angle_atom_site_label_1
_geom_angle_atom_site_label_2
_geom_angle_atom_site_label_3
_geom_angle
C1 O3 C18 115.76(14)
C14 N1 C2 111.24(14)
C14 N1 H1 111.2(14)
C2 N1 H1 112.7(14)
O4 C1 O3 123.58(16)
O4 C1 C2 123.56(16)
O3 C1 C2 112.81(14)
N1 C2 C4 102.32(13)
N1 C2 C3 113.38(15)
C4 C2 C3 112.43(15)
N1 C2 C1 105.70(14)
C4 C2 C1 113.43(14)
C3 C2 C1 109.31(14)
C2 C3 H3A 109.5
C2 C3 H3B 109.5
H3A C3 H3B 109.5
C2 C3 H3C 109.5
H3A C3 H3C 109.5
H3B C3 H3C 109.5
C13 C4 C5 123.30(17)
C13 C4 C2 111.38(16)
C5 C4 C2 125.29(16)
O2 C5 C4 121.60(17)
O2 C5 C6 122.36(18)
C4 C5 C6 116.04(16)
C7 C6 C11 119.54(19)
C7 C6 C5 119.60(19)
C11 C6 C5 120.85(18)
C8 C7 C6 120.3(2)
C8 C7 H7 119.8
C6 C7 H7 119.8
C9 C8 C7 119.9(2)
C9 C8 H8 120.1
C7 C8 H8 120.1
C8 C9 C10 121.0(2)
C8 C9 H9 119.5
C10 C9 H9 119.5
C9 C10 C11 119.8(3)
C9 C10 H10 120.1
C11 C10 H10 120.1
C10 C11 C6 119.4(2)
C10 C11 C12 119.6(2)
C6 C11 C12 120.94(18)
O1 C12 C13 121.3(2)
O1 C12 C11 122.38(19)
C13 C12 C11 116.27(18)
C4 C13 C12 122.24(18)
C4 C13 C14 111.79(16)
C12 C13 C14 125.94(16)
N1 C14 C13 102.54(14)
N1 C14 C15 111.60(16)
C13 C14 C15 114.47(15)
N1 C14 H14 109.3
C13 C14 H14 109.3
C15 C14 H14 109.3
C16 C15 C17 110.5(2)
C16 C15 C14 110.72(16)
C17 C15 C14 111.38(16)
C16 C15 H15 108.0
C17 C15 H15 108.0
C14 C15 H15 108.0
C15 C16 H16A 109.5
C15 C16 H16B 109.5
H16A C16 H16B 109.5
C15 C16 H16C 109.5
H16A C16 H16C 109.5
H16B C16 H16C 109.5
C15 C17 H17A 109.5
C15 C17 H17B 109.5
H17A C17 H17B 109.5
C15 C17 H17C 109.5
H17A C17 H17C 109.5
H17B C17 H17C 109.5
O3 C18 H18A 109.5
O3 C18 H18B 109.5
H18A C18 H18B 109.5
O3 C18 H18C 109.5
H18A C18 H18C 109.5
H18B C18 H18C 109.5

loop_
_geom_bond_atom_site_label_1
_geom_bond_atom_site_label_2
_geom_bond_distance
O1 C12 1.222(3)
O2 C5 1.223(2)
O3 C1 1.329(2)
O3 C18 1.444(2)
O4 C1 1.204(2)
N1 C14 1.479(2)
N1 C2 1.480(2)
N1 H1 0.86(2)
C1 C2 1.529(2)
C2 C4 1.506(2)
C2 C3 1.521(2)
C3 H3A 0.9600
C3 H3B 0.9600
C3 H3C 0.9600
C4 C13 1.335(2)
C4 C5 1.472(3)
C5 C6 1.488(3)
C6 C7 1.387(3)
C6 C11 1.400(3)
C7 C8 1.378(3)
C7 H7 0.9300
C8 C9 1.373(4)
C8 H8 0.9300
C9 C10 1.375(4)
C9 H9 0.9300
C10 C11 1.390(3)
C10 H10 0.9300
C11 C12 1.491(3)
C12 C13 1.473(3)
C13 C14 1.499(3)
C14 C15 1.538(3)
C14 H14 0.9800
C15 C16 1.514(3)
C15 C17 1.519(3)
C15 H15 0.9800
C16 H16A 0.9600
C16 H16B 0.9600
C16 H16C 0.9600
C17 H17A 0.9600
C17 H17B 0.9600
C17 H17C 0.9600
C18 H18A 0.9600
C18 H18B 0.9600
C18 H18C 0.9600
